data_2223595
loop_
_publ_author_name
'Klis, Tomasz'
'Serwatowski, Janusz'

_publ_section_title
;
 {2-[(2,6-Difluorophenoxy)methyl]phenyl}boronic acid
;
_journal_coeditor_code YA2103
_journal_issue 10
_journal_name_full 'Acta Crystallographica Section E'
_journal_page_first o2348
_journal_paper_doi 10.1107/S1600536809035235
_journal_volume 65
_journal_year 2009
_chemical_formula_iupac 'C13 H11 B F2 O3'
_chemical_formula_moiety 'C13 H11 B F2 O3'
_chemical_formula_sum 'C13 H11 B F2 O3'
_chemical_formula_weight 264.03
_chemical_name_systematic
;
{2-[(2,6-Difluorophenoxy)methyl]phenyl}boronic acid
;
_space_group_IT_number 14
_symmetry_cell_setting monoclinic
_symmetry_space_group_name_Hall '-P 2ybc'
_symmetry_space_group_name_H-M 'P 1 21/c 1'
_atom_sites_solution_hydrogens difmap
_atom_sites_solution_primary direct
_atom_sites_solution_secondary difmap
_audit_creation_method SHELXL-97
_cell_angle_alpha 90.00
_cell_angle_beta 101.146(9)
_cell_angle_gamma 90.00
_cell_formula_units_Z 4
_cell_length_a 7.6660(7)
_cell_length_b 14.2299(13)
_cell_length_c 11.3595(13)
_cell_measurement_reflns_used 7068
_cell_measurement_temperature 100(2)
_cell_measurement_theta_max 2.7
_cell_measurement_theta_min 57.4
_cell_volume 1215.8(2)
_computing_cell_refinement
;
CrysAlis RED (Oxford Diffraction, 2005)
;
_computing_data_collection
;
CrysAlis CCD (Oxford Diffraction, 2005)
;
_computing_data_reduction
;
CrysAlis RED (Oxford Diffraction, 2005)
;
_computing_molecular_graphics 'DIAMOND (Brandenburg, 1999)'
_computing_publication_material 'SHELXTL (Sheldrick, 2008)'
_computing_structure_refinement 'SHELXL97 (Sheldrick, 2008)'
_computing_structure_solution 'SHELXS97 (Sheldrick, 2008)'
_diffrn_ambient_temperature 100(2)
_diffrn_detector_area_resol_mean 8.6479
_diffrn_measured_fraction_theta_full 0.987
_diffrn_measured_fraction_theta_max 0.946
_diffrn_measurement_device_type 'Oxford Diffraction KM-4-CCD'
_diffrn_measurement_method \w
_diffrn_radiation_monochromator graphite
_diffrn_radiation_source 'fine-focus sealed tube'
_diffrn_radiation_type MoK\a
_diffrn_radiation_wavelength 0.71073
_diffrn_reflns_av_R_equivalents 0.014
_diffrn_reflns_av_sigmaI/netI 0.015
_diffrn_reflns_limit_h_max 10
_diffrn_reflns_limit_h_min -10
_diffrn_reflns_limit_k_max 18
_diffrn_reflns_limit_k_min -18
_diffrn_reflns_limit_l_max 14
_diffrn_reflns_limit_l_min -14
_diffrn_reflns_number 16118
_diffrn_reflns_theta_full 28.7
_diffrn_reflns_theta_max 28.7
_diffrn_reflns_theta_min 2.7
_diffrn_standards_number 0
_exptl_absorpt_coefficient_mu 0.12
_exptl_absorpt_correction_T_max 0.964
_exptl_absorpt_correction_T_min 0.905
_exptl_absorpt_correction_type multi-scan
_exptl_absorpt_process_details '(CrysAlis RED; Oxford Diffraction, 2005)'
_exptl_crystal_colour colourless
_exptl_crystal_density_diffrn 1.442
_exptl_crystal_density_method 'not measured'
_exptl_crystal_description prismatic
_exptl_crystal_F_000 544
_exptl_crystal_size_max 0.77
_exptl_crystal_size_mid 0.49
_exptl_crystal_size_min 0.31
_refine_diff_density_max 0.32
_refine_diff_density_min -0.20
_refine_ls_extinction_coef 0.030(3)
_refine_ls_extinction_expression Fc^*^=kFc[1+0.001xFc^2^\l^3^/sin(2\q)]^-1/4^
_refine_ls_extinction_method 'SHELXL97 (Sheldrick, 2008)'
_refine_ls_goodness_of_fit_ref 1.09
_refine_ls_hydrogen_treatment refall
_refine_ls_matrix_type full
_refine_ls_number_parameters 217
_refine_ls_number_reflns 2969
_refine_ls_number_restraints 0
_refine_ls_restrained_S_all 1.09
_refine_ls_R_factor_all 0.038
_refine_ls_R_factor_gt 0.030
_refine_ls_shift/su_max 0.001
_refine_ls_shift/su_mean 0.000
_refine_ls_structure_factor_coef Fsqd
_refine_ls_weighting_details 'calc w=1/[\s^2^(Fo^2^)+(0.0425P)^2^+0.2189P] where P=(Fo^2^+2Fc^2^)/3'
_refine_ls_weighting_scheme calc
_refine_ls_wR_factor_gt 0.079
_refine_ls_wR_factor_ref 0.082
_reflns_number_gt 2398
_reflns_number_total 2969
_reflns_threshold_expression I>2\s(I)
_cod_data_source_file ya2103.cif
_cod_data_source_block I
_cod_depositor_comments
;
The following automatic conversions were performed:
'_symmetry_cell_setting' value 'Monoclinic' changed to 'monoclinic'
according to '/home/saulius/struct/CIF-dictionaries/cif_core.dic'
dictionary named 'cif_core.dic' version 2.4.1 from 2010-06-29.

Automatic conversion script
Id: cif_fix_enum 1527 2010-12-29 10:47:43Z saulius 

The following automatic conversions were performed:

'_symmetry_cell_setting' value 'Monoclinic' changed to 'monoclinic'
according to /home/saulius/struct/CIF-dictionaries/cif_core.dic
dictionary named 'cif_core.dic' version 2.4.1 from 2010-06-29.

Automatic conversion script
Id: cif_fix_values 1715 2011-07-08 13:25:40Z adriana 
;
_cod_original_sg_symbol_H-M 'P 21/c'
_cod_database_code 2223595
_cod_database_fobs_code 2223595

loop_
_symmetry_equiv_pos_as_xyz
'x, y, z'
'-x, y+1/2, -z+1/2'
'-x, -y, -z'
'x, -y-1/2, z-1/2'

loop_
_atom_site_type_symbol
_atom_site_label
_atom_site_fract_x
_atom_site_fract_y
_atom_site_fract_z
_atom_site_U_iso_or_equiv
_atom_site_adp_type
_atom_site_calc_flag
_atom_site_refinement_flags
_atom_site_occupancy
_atom_site_disorder_assembly
_atom_site_disorder_group
F F1 0.91559(8) 0.19749(4) 0.55376(5) 0.02345(16) Uani d . 1 . .
F F2 0.72933(9) -0.06640(5) 0.31548(6) 0.02896(18) Uani d . 1 . .
O O1 0.93207(10) 0.03767(6) 0.12362(7) 0.02301(19) Uani d . 1 . .
O O2 0.79654(11) 0.07674(6) -0.07273(7) 0.02281(18) Uani d . 1 . .
O O3 0.88984(10) 0.10342(5) 0.33861(6) 0.01920(17) Uani d . 1 . .
C C1 0.63372(13) 0.13060(7) 0.08786(9) 0.0169(2) Uani d . 1 . .
C C2 0.46817(14) 0.12551(7) 0.01011(10) 0.0212(2) Uani d . 1 . .
C C3 0.31535(15) 0.16368(8) 0.04040(11) 0.0264(2) Uani d . 1 . .
C C4 0.32593(15) 0.20931(8) 0.14881(12) 0.0270(3) Uani d . 1 . .
C C5 0.48874(15) 0.21687(7) 0.22700(10) 0.0228(2) Uani d . 1 . .
C C6 0.64210(13) 0.17778(7) 0.19835(9) 0.0172(2) Uani d . 1 . .
C C7 0.81506(14) 0.19166(7) 0.28507(9) 0.0193(2) Uani d . 1 . .
C C8 0.81871(13) 0.06741(7) 0.43106(9) 0.0162(2) Uani d . 1 . .
C C9 0.83455(13) 0.11215(7) 0.54123(9) 0.0176(2) Uani d . 1 . .
C C10 0.77635(15) 0.07254(8) 0.63736(10) 0.0216(2) Uani d . 1 . .
C C11 0.70321(15) -0.01698(8) 0.62442(10) 0.0236(2) Uani d . 1 . .
C C12 0.68763(14) -0.06530(8) 0.51687(10) 0.0230(2) Uani d . 1 . .
C C13 0.74362(14) -0.02158(7) 0.42232(9) 0.0196(2) Uani d . 1 . .
B B1 0.79588(15) 0.08049(8) 0.04625(10) 0.0180(2) Uani d . 1 . .
H H1O 0.921(2) 0.0424(11) 0.1939(15) 0.039(4) Uiso d . 1 . .
H H2O 0.877(2) 0.0400(12) -0.0883(14) 0.045(4) Uiso d . 1 . .
H H2 0.4580(17) 0.0929(9) -0.0654(12) 0.024(3) Uiso d . 1 . .
H H3 0.202(2) 0.1592(10) -0.0139(13) 0.035(4) Uiso d . 1 . .
H H4 0.220(2) 0.2362(10) 0.1720(13) 0.037(4) Uiso d . 1 . .
H H5 0.4967(18) 0.2490(10) 0.3020(12) 0.028(3) Uiso d . 1 . .
H H7A 0.7984(16) 0.2351(9) 0.3485(11) 0.019(3) Uiso d . 1 . .
H H7B 0.9085(16) 0.2154(9) 0.2457(11) 0.019(3) Uiso d . 1 . .
H H10 0.7881(19) 0.1076(10) 0.7123(13) 0.036(4) Uiso d . 1 . .
H H11 0.6634(19) -0.0452(10) 0.6898(13) 0.032(4) Uiso d . 1 . .
H H12 0.6353(19) -0.1267(11) 0.5073(12) 0.036(4) Uiso d . 1 . .

loop_
_atom_site_aniso_label
_atom_site_aniso_U_11
_atom_site_aniso_U_22
_atom_site_aniso_U_33
_atom_site_aniso_U_12
_atom_site_aniso_U_13
_atom_site_aniso_U_23
F1 0.0302(3) 0.0207(3) 0.0189(3) -0.0036(2) 0.0035(2) -0.0040(2)
F2 0.0401(4) 0.0230(3) 0.0228(4) -0.0024(3) 0.0038(3) -0.0084(3)
O1 0.0251(4) 0.0324(4) 0.0124(4) 0.0089(3) 0.0059(3) -0.0009(3)
O2 0.0280(4) 0.0264(4) 0.0147(4) 0.0068(3) 0.0059(3) -0.0001(3)
O3 0.0220(4) 0.0218(4) 0.0149(4) 0.0044(3) 0.0063(3) 0.0009(3)
C1 0.0195(5) 0.0137(5) 0.0180(5) 0.0000(4) 0.0049(4) 0.0029(4)
C2 0.0239(5) 0.0163(5) 0.0224(5) -0.0006(4) 0.0019(4) 0.0028(4)
C3 0.0194(5) 0.0209(5) 0.0371(6) 0.0005(4) 0.0010(5) 0.0076(5)
C4 0.0231(6) 0.0204(5) 0.0402(7) 0.0053(4) 0.0131(5) 0.0076(5)
C5 0.0295(6) 0.0165(5) 0.0253(6) 0.0040(4) 0.0129(5) 0.0031(4)
C6 0.0217(5) 0.0125(4) 0.0187(5) 0.0004(4) 0.0071(4) 0.0034(4)
C7 0.0263(5) 0.0167(5) 0.0155(5) -0.0008(4) 0.0056(4) 0.0005(4)
C8 0.0151(4) 0.0197(5) 0.0139(5) 0.0048(4) 0.0030(3) 0.0015(4)
C9 0.0175(5) 0.0170(5) 0.0173(5) 0.0023(4) 0.0006(4) -0.0006(4)
C10 0.0253(5) 0.0246(5) 0.0147(5) 0.0066(4) 0.0034(4) 0.0014(4)
C11 0.0234(5) 0.0263(6) 0.0217(5) 0.0060(4) 0.0059(4) 0.0092(4)
C12 0.0216(5) 0.0188(5) 0.0277(6) 0.0019(4) 0.0028(4) 0.0039(4)
C13 0.0203(5) 0.0194(5) 0.0180(5) 0.0041(4) 0.0010(4) -0.0034(4)
B1 0.0206(5) 0.0175(5) 0.0162(5) -0.0008(4) 0.0046(4) -0.0011(4)

loop_
_atom_type_symbol
_atom_type_description
_atom_type_scat_dispersion_real
_atom_type_scat_dispersion_imag
_atom_type_scat_source
C C 0.0033 0.0016 'International Tables Vol C Tables 4.2.6.8 and 6.1.1.4'
H H 0.0000 0.0000 'International Tables Vol C Tables 4.2.6.8 and 6.1.1.4'
B B 0.0013 0.0007 'International Tables Vol C Tables 4.2.6.8 and 6.1.1.4'
O O 0.0106 0.0060 'International Tables Vol C Tables 4.2.6.8 and 6.1.1.4'
F F 0.0171 0.0103 'International Tables Vol C Tables 4.2.6.8 and 6.1.1.4'

loop_
_geom_angle_atom_site_label_1
_geom_angle_atom_site_label_2
_geom_angle_atom_site_label_3
_geom_angle_site_symmetry_1
_geom_angle_site_symmetry_3
_geom_angle
_geom_angle_publ_flag
B1 O1 H1O . . 112.4(11) ?
B1 O2 H2O . . 112.0(10) ?
C8 O3 C7 . . 117.18(7) ?
C2 C1 C6 . . 117.67(9) ?
C2 C1 B1 . . 117.17(9) ?
C6 C1 B1 . . 125.14(9) ?
C3 C2 C1 . . 121.77(10) ?
C3 C2 H2 . . 118.7(8) ?
C1 C2 H2 . . 119.5(8) ?
C4 C3 C2 . . 119.76(11) ?
C4 C3 H3 . . 119.4(9) ?
C2 C3 H3 . . 120.9(9) ?
C3 C4 C5 . . 119.83(10) ?
C3 C4 H4 . . 121.1(9) ?
C5 C4 H4 . . 119.1(9) ?
C4 C5 C6 . . 120.90(10) ?
C4 C5 H5 . . 120.0(8) ?
C6 C5 H5 . . 119.1(8) ?
C5 C6 C1 . . 120.05(10) ?
C5 C6 C7 . . 118.09(9) ?
C1 C6 C7 . . 121.78(9) ?
O3 C7 C6 . . 112.62(8) ?
O3 C7 H7A . . 109.5(7) ?
C6 C7 H7A . . 110.0(7) ?
O3 C7 H7B . . 103.0(7) ?
C6 C7 H7B . . 112.2(7) ?
H7A C7 H7B . . 109.4(10) ?
O3 C8 C13 . . 120.47(9) ?
O3 C8 C9 . . 122.68(9) ?
C13 C8 C9 . . 116.49(9) ?
F1 C9 C10 . . 119.62(9) ?
F1 C9 C8 . . 117.57(9) ?
C10 C9 C8 . . 122.79(10) ?
C9 C10 C11 . . 118.53(10) ?
C9 C10 H10 . . 119.5(9) ?
C11 C10 H10 . . 121.9(9) ?
C12 C11 C10 . . 120.83(10) ?
C12 C11 H11 . . 119.7(9) ?
C10 C11 H11 . . 119.5(8) ?
C13 C12 C11 . . 118.39(10) ?
C13 C12 H12 . . 120.6(8) ?
C11 C12 H12 . . 120.9(8) ?
F2 C13 C12 . . 120.07(9) ?
F2 C13 C8 . . 117.00(9) ?
C12 C13 C8 . . 122.92(10) ?
O2 B1 O1 . . 118.25(9) ?
O2 B1 C1 . . 118.09(9) ?
O1 B1 C1 . . 123.62(9) ?

loop_
_geom_bond_atom_site_label_1
_geom_bond_atom_site_label_2
_geom_bond_site_symmetry_2
_geom_bond_distance
_geom_bond_publ_flag
F1 C9 . 1.3589(12) ?
F2 C13 . 1.3566(12) ?
O1 B1 . 1.3708(14) ?
O1 H1O . 0.821(16) ?
O2 B1 . 1.3536(14) ?
O2 H2O . 0.853(17) ?
O3 C8 . 1.3727(12) ?
O3 C7 . 1.4630(12) ?
C1 C2 . 1.4010(15) ?
C1 C6 . 1.4139(14) ?
C1 B1 . 1.5825(15) ?
C2 C3 . 1.3934(16) ?
C2 H2 . 0.965(13) ?
C3 C4 . 1.3806(18) ?
C3 H3 . 0.966(15) ?
C4 C5 . 1.3891(17) ?
C4 H4 . 0.978(15) ?
C5 C6 . 1.3948(15) ?
C5 H5 . 0.959(14) ?
C6 C7 . 1.5041(15) ?
C7 H7A . 0.976(13) ?
C7 H7B . 0.976(12) ?
C8 C13 . 1.3865(15) ?
C8 C9 . 1.3884(14) ?
C9 C10 . 1.3776(15) ?
C10 C11 . 1.3880(16) ?
C10 H10 . 0.976(15) ?
C11 C12 . 1.3868(16) ?
C11 H11 . 0.946(15) ?
C12 C13 . 1.3795(16) ?
C12 H12 . 0.959(15) ?

loop_
_geom_hbond_atom_site_label_D
_geom_hbond_atom_site_label_H
_geom_hbond_atom_site_label_A
_geom_hbond_site_symmetry_A
_geom_hbond_distance_DH
_geom_hbond_distance_HA
_geom_hbond_distance_DA
_geom_hbond_angle_DHA
O1 H1O O3 . 0.821(16) 1.915(16) 2.6926(11) 157.7(15)
O2 H2O O1 3_755 0.853(17) 1.937(17) 2.7889(11) 176.9(16)

loop_
_geom_torsion_atom_site_label_1
_geom_torsion_atom_site_label_2
_geom_torsion_atom_site_label_3
_geom_torsion_atom_site_label_4
_geom_torsion_site_symmetry_1
_geom_torsion_site_symmetry_2
_geom_torsion_site_symmetry_3
_geom_torsion_site_symmetry_4
_geom_torsion
_geom_torsion_publ_flag
C6 C1 C2 C3 . . . . -1.23(15) ?
B1 C1 C2 C3 . . . . 177.16(10) ?
C1 C2 C3 C4 . . . . 1.10(16) ?
C2 C3 C4 C5 . . . . -0.02(16) ?
C3 C4 C5 C6 . . . . -0.90(16) ?
C4 C5 C6 C1 . . . . 0.74(15) ?
C4 C5 C6 C7 . . . . 177.80(9) ?
C2 C1 C6 C5 . . . . 0.31(14) ?
B1 C1 C6 C5 . . . . -177.94(10) ?
C2 C1 C6 C7 . . . . -176.63(9) ?
B1 C1 C6 C7 . . . . 5.11(15) ?
C8 O3 C7 C6 . . . . -79.20(11) ?
C5 C6 C7 O3 . . . . 115.02(10) ?
C1 C6 C7 O3 . . . . -67.98(12) ?
C7 O3 C8 C13 . . . . 121.32(10) ?
C7 O3 C8 C9 . . . . -65.84(12) ?
O3 C8 C9 F1 . . . . 3.76(14) ?
C13 C8 C9 F1 . . . . 176.87(8) ?
O3 C8 C9 C10 . . . . -174.44(9) ?
C13 C8 C9 C10 . . . . -1.33(15) ?
F1 C9 C10 C11 . . . . -176.36(9) ?
C8 C9 C10 C11 . . . . 1.80(16) ?
C9 C10 C11 C12 . . . . -0.50(16) ?
C10 C11 C12 C13 . . . . -1.17(16) ?
C11 C12 C13 F2 . . . . -179.55(9) ?
C11 C12 C13 C8 . . . . 1.67(16) ?
O3 C8 C13 F2 . . . . -6.00(14) ?
C9 C8 C13 F2 . . . . -179.27(8) ?
O3 C8 C13 C12 . . . . 172.82(9) ?
C9 C8 C13 C12 . . . . -0.46(15) ?
C2 C1 B1 O2 . . . . 31.58(14) ?
C6 C1 B1 O2 . . . . -150.16(10) ?
C2 C1 B1 O1 . . . . -145.87(10) ?
C6 C1 B1 O1 . . . . 32.39(16) ?

loop_
_cod_related_entry_id
_cod_related_entry_database
_cod_related_entry_code
1 ChemSpider 24743235
